data_4506737
loop_
_publ_author_name
'Cetina, Mario'
'Benci, Kre\<simir'
'Wittine, Karlo'
'Mintas, Mladen'

_publ_section_title
;
 Weak C--H&#x00B7;&#x00B7;&#x00B7;\p and C--H&#x00B7;&#x00B7;&#x00B7;F
 Interactions Form Higher-Order Supramolecular Structures in Cytosine and
 Uracil (Z)-4&#x2032;-Benzamido-2&#x2032;-butenyl Derivatives
;
_journal_issue 11
_journal_name_full 'Crystal Growth &amp; Design'
_journal_page_first 5262
_journal_paper_doi 10.1021/cg300774d
_journal_volume 12
_journal_year 2012
_chemical_compound_source 'synthesis as described'
_chemical_formula_moiety 'C15 H15 N3 O3'
_chemical_formula_sum 'C15 H15 N3 O3'
_chemical_formula_weight 285.30
_chemical_melting_point 416
_chemical_name_systematic
;
(Z)-1-(4'-benzamide-2'-butenyl)uracil
;
_space_group_IT_number 15
_symmetry_cell_setting monoclinic
_symmetry_Int_Tables_number 15
_symmetry_space_group_name_Hall '-C 2yc'
_symmetry_space_group_name_H-M 'C 1 2/c 1'
_atom_sites_solution_hydrogens mixed
_atom_sites_solution_primary direct
_atom_sites_solution_secondary difmap
_audit_creation_date 2012-02-08T18:04:47-00:00
_audit_creation_method 'WinGX routine CIF_UPDATE'
_cell_angle_alpha 90
_cell_angle_beta 100.630(5)
_cell_angle_gamma 90
_cell_formula_units_Z 8
_cell_length_a 16.2425(8)
_cell_length_b 11.2706(5)
_cell_length_c 15.9376(9)
_cell_measurement_reflns_used 2935
_cell_measurement_temperature 295(2)
_cell_measurement_theta_max 32.4328
_cell_measurement_theta_min 3.8317
_cell_volume 2867.5(3)
_computing_cell_refinement 'CrysAlisPro, Oxford Diffraction Ltd., 2009'
_computing_data_collection 'CrysAlisPro, Oxford Diffraction Ltd., 2009'
_computing_data_reduction 'CrysAlisPro, Oxford Diffraction Ltd., 2009'
_computing_molecular_graphics 'MERCURY (Macrae et al., 2006)'
_computing_publication_material 'WinGX publication routines (Farrugia, 1999)'
_computing_structure_refinement 'SHELXL-97 (Sheldrick, 2008)'
_computing_structure_solution 'SHELXS-97 (Sheldrick, 2008)'
_diffrn_ambient_temperature 295(2)
_diffrn_detector_area_resol_mean 16.3426
_diffrn_measured_fraction_theta_full 0.994
_diffrn_measured_fraction_theta_max 0.994
_diffrn_measurement_device_type 'Xcalibur, Sapphire3'
_diffrn_measurement_method '\w scans'
_diffrn_radiation_monochromator graphite
_diffrn_radiation_source 'Enhance (Mo) X-ray Source'
_diffrn_radiation_type MoK\a
_diffrn_radiation_wavelength 0.71073
_diffrn_reflns_av_R_equivalents 0.0278
_diffrn_reflns_av_unetI/netI 0.0414
_diffrn_reflns_limit_h_max 20
_diffrn_reflns_limit_h_min -20
_diffrn_reflns_limit_k_max 14
_diffrn_reflns_limit_k_min -14
_diffrn_reflns_limit_l_max 20
_diffrn_reflns_limit_l_min -20
_diffrn_reflns_number 8521
_diffrn_reflns_theta_full 27
_diffrn_reflns_theta_max 27
_diffrn_reflns_theta_min 3.84
_exptl_absorpt_coefficient_mu 0.094
_exptl_absorpt_correction_T_max 1.00000
_exptl_absorpt_correction_T_min 0.99407
_exptl_absorpt_correction_type multi-scan
_exptl_absorpt_process_details
;
        CrysAlis RED, Oxford Diffraction Ltd.,
        Version 1.171.33.32 (release 27-01-2009 CrysAlis171 .NET)
        (compiled Jan 27 2009,14:17:37)
        Empirical absorption correction using spherical harmonics,
 implemented in SCALE3 ABSPACK scaling algorithm.
;
_exptl_crystal_colour colourless
_exptl_crystal_density_diffrn 1.322
_exptl_crystal_density_method 'not measured'
_exptl_crystal_description prism
_exptl_crystal_F_000 1200
_exptl_crystal_size_max 0.43
_exptl_crystal_size_mid 0.23
_exptl_crystal_size_min 0.22
_refine_diff_density_max 0.452
_refine_diff_density_min -0.243
_refine_diff_density_rms 0.043
_refine_ls_extinction_method none
_refine_ls_goodness_of_fit_ref 0.999
_refine_ls_hydrogen_treatment mixed
_refine_ls_matrix_type full
_refine_ls_number_parameters 198
_refine_ls_number_reflns 3123
_refine_ls_number_restraints 0
_refine_ls_restrained_S_all 0.999
_refine_ls_R_factor_all 0.0940
_refine_ls_R_factor_gt 0.0556
_refine_ls_shift/su_max 0.001
_refine_ls_shift/su_mean 0
_refine_ls_structure_factor_coef Fsqd
_refine_ls_weighting_details 'calc w=1/[\s^2^(Fo^2^)+(0.0958P)^2^+0.0000P] where P=(Fo^2^+2Fc^2^)/3'
_refine_ls_weighting_scheme calc
_refine_ls_wR_factor_gt 0.1586
_refine_ls_wR_factor_ref 0.1693
_reflns_number_gt 1791
_reflns_number_total 3123
_reflns_threshold_expression >2\s(I)
_cod_data_source_file cg300774d_si_002.cif
_cod_data_source_block kb87xl4
_cod_depositor_comments
;
The following automatic conversions were performed:

'_atom_sites_solution_hydrogens' value 'geom&difmap' was changed to
'mixed'.

Automatic conversion script
Id: cif_fix_values 6452 2018-10-05 10:23:21Z andrius 
;
_cod_original_cell_volume 2867.5(2)
_cod_original_sg_symbol_H-M 'C 2/c'
_cod_database_code 4506737

loop_
_symmetry_equiv_pos_as_xyz
'x, y, z'
'-x, y, -z+1/2'
'x+1/2, y+1/2, z'
'-x+1/2, y+1/2, -z+1/2'
'-x, -y, -z'
'x, -y, z-1/2'
'-x+1/2, -y+1/2, -z'
'x+1/2, -y+1/2, z-1/2'

loop_
_atom_site_label
_atom_site_type_symbol
_atom_site_fract_x
_atom_site_fract_y
_atom_site_fract_z
_atom_site_U_iso_or_equiv
_atom_site_adp_type
_atom_site_occupancy
_atom_site_symmetry_multiplicity
_atom_site_calc_flag
_atom_site_refinement_flags
N1 N 0.12196(12) 0.49101(15) 0.95854(12) 0.0500(5) Uani 1 1 d .
N2 N 0.01668(13) 0.91477(19) 0.90588(14) 0.0606(6) Uani 1 1 d .
H2 H 0.0129(18) 0.988(3) 0.8913(17) 0.072(8) Uiso 1 1 d .
N3 N 0.13904(12) 0.28832(16) 0.94326(12) 0.0470(5) Uani 1 1 d .
H3 H 0.1732(16) 0.233(2) 0.9581(14) 0.053(7) Uiso 1 1 d .
O1 O 0.24204(10) 0.39894(13) 1.02184(11) 0.0605(5) Uani 1 1 d .
O2 O 0.03734(12) 0.17163(15) 0.87142(12) 0.0757(6) Uani 1 1 d .
O3 O -0.04914(11) 0.73924(14) 0.90367(11) 0.0657(5) Uani 1 1 d .
C2 C 0.17228(14) 0.39316(18) 0.97725(14) 0.0467(5) Uani 1 1 d .
C4 C 0.06052(14) 0.2716(2) 0.89449(15) 0.0514(6) Uani 1 1 d .
C5 C 0.01388(15) 0.3786(2) 0.87508(17) 0.0604(7) Uani 1 1 d .
H5 H -0.0385 0.3761 0.8397 0.072 Uiso 1 1 calc R
C6 C 0.04472(15) 0.4821(2) 0.90725(16) 0.0580(6) Uani 1 1 d .
H6 H 0.0127 0.5504 0.8944 0.07 Uiso 1 1 calc R
C7 C 0.15307(17) 0.60850(18) 0.99000(15) 0.0582(7) Uani 1 1 d .
H7A H 0.1123 0.6455 1.0192 0.07 Uiso 1 1 calc R
H7B H 0.2047 0.5988 1.031 0.07 Uiso 1 1 calc R
C8 C 0.16851(15) 0.6867(2) 0.92087(16) 0.0581(6) Uani 1 1 d .
H8 H 0.2005 0.655 0.8836 0.07 Uiso 1 1 calc R
C9 C 0.14221(15) 0.7970(2) 0.90543(16) 0.0572(6) Uani 1 1 d .
H9 H 0.1553 0.8331 0.8571 0.069 Uiso 1 1 calc R
C10 C 0.09371(16) 0.8693(2) 0.95763(18) 0.0651(7) Uani 1 1 d .
H10A H 0.08 0.8209 1.0035 0.078 Uiso 1 1 calc R
H10B H 0.1279 0.9353 0.983 0.078 Uiso 1 1 calc R
C11 C -0.04958(15) 0.84432(19) 0.88239(14) 0.0515(6) Uani 1 1 d .
C12 C -0.12508(15) 0.89936(17) 0.82895(13) 0.0465(5) Uani 1 1 d .
C13 C -0.20069(17) 0.8412(2) 0.82207(16) 0.0643(7) Uani 1 1 d .
H13 H -0.2032 0.7698 0.8507 0.077 Uiso 1 1 calc R
C14 C -0.27225(17) 0.8870(3) 0.77363(17) 0.0721(8) Uani 1 1 d .
H14 H -0.3228 0.8468 0.7703 0.086 Uiso 1 1 calc R
C15 C -0.26988(17) 0.9906(2) 0.73053(17) 0.0649(7) Uani 1 1 d .
H15 H -0.3185 1.0216 0.698 0.078 Uiso 1 1 calc R
C16 C -0.19486(17) 1.0492(2) 0.73552(17) 0.0668(7) Uani 1 1 d .
H16 H -0.1927 1.1193 0.7052 0.08 Uiso 1 1 calc R
C17 C -0.12279(16) 1.00495(19) 0.78508(16) 0.0572(6) Uani 1 1 d .
H17 H -0.0726 1.0461 0.789 0.069 Uiso 1 1 calc R

loop_
_atom_site_aniso_label
_atom_site_aniso_U_11
_atom_site_aniso_U_22
_atom_site_aniso_U_33
_atom_site_aniso_U_23
_atom_site_aniso_U_13
_atom_site_aniso_U_12
N1 0.0515(11) 0.0351(9) 0.0583(11) 0.0007(8) -0.0034(9) -0.0017(8)
N2 0.0594(13) 0.0361(10) 0.0769(14) 0.0018(10) -0.0117(11) 0.0056(10)
N3 0.0443(11) 0.0342(10) 0.0590(12) -0.0013(8) -0.0001(9) -0.0001(9)
O1 0.0505(10) 0.0488(10) 0.0736(11) -0.0096(8) -0.0112(9) 0.0023(8)
O2 0.0666(12) 0.0483(10) 0.1027(14) -0.0160(9) -0.0090(10) -0.0123(9)
O3 0.0693(12) 0.0422(9) 0.0819(12) 0.0099(8) 0.0046(10) 0.0016(8)
C2 0.0449(13) 0.0431(12) 0.0503(13) -0.0008(10) 0.0041(11) -0.0023(10)
C4 0.0441(13) 0.0485(13) 0.0590(14) -0.0027(11) 0.0023(11) -0.0048(11)
C5 0.0458(13) 0.0550(14) 0.0725(16) -0.0033(12) -0.0097(12) -0.0008(12)
C6 0.0515(15) 0.0464(13) 0.0705(16) 0.0027(11) -0.0033(12) 0.0069(11)
C7 0.0697(16) 0.0395(12) 0.0608(15) -0.0001(10) -0.0004(13) -0.0047(11)
C8 0.0490(14) 0.0533(14) 0.0722(16) -0.0029(12) 0.0120(12) -0.0041(11)
C9 0.0538(14) 0.0554(14) 0.0603(15) 0.0057(11) 0.0053(12) -0.0075(12)
C10 0.0607(16) 0.0461(13) 0.0795(17) -0.0032(12) -0.0110(13) 0.0033(12)
C11 0.0603(15) 0.0384(12) 0.0535(13) -0.0018(10) 0.0043(11) 0.0047(11)
C12 0.0548(13) 0.0391(11) 0.0441(12) -0.0044(9) 0.0049(10) 0.0017(10)
C13 0.0664(17) 0.0609(15) 0.0642(16) 0.0117(13) 0.0083(13) -0.0133(14)
C14 0.0517(16) 0.088(2) 0.0738(18) 0.0139(15) 0.0045(14) -0.0095(15)
C15 0.0539(15) 0.0708(17) 0.0656(16) 0.0035(13) -0.0002(12) 0.0070(14)
C16 0.0691(18) 0.0481(14) 0.0759(17) 0.0105(12) -0.0060(14) 0.0003(13)
C17 0.0517(14) 0.0431(12) 0.0703(16) 0.0050(11) -0.0060(12) -0.0029(11)

loop_
_atom_type_symbol
_atom_type_description
_atom_type_scat_dispersion_real
_atom_type_scat_dispersion_imag
_atom_type_scat_source
C C 0.0033 0.0016 'International Tables Vol C Tables 4.2.6.8 and 6.1.1.4'
H H 0 0 'International Tables Vol C Tables 4.2.6.8 and 6.1.1.4'
N N 0.0061 0.0033 'International Tables Vol C Tables 4.2.6.8 and 6.1.1.4'
O O 0.0106 0.006 'International Tables Vol C Tables 4.2.6.8 and 6.1.1.4'

loop_
_geom_angle_atom_site_label_1
_geom_angle_atom_site_label_2
_geom_angle_atom_site_label_3
_geom_angle
C6 N1 C2 120.96(18)
C6 N1 C7 119.25(19)
C2 N1 C7 119.71(19)
C11 N2 C10 120.9(2)
C11 N2 H2 118.9(19)
C10 N2 H2 120(2)
C2 N3 C4 126.7(2)
C2 N3 H3 109.6(16)
C4 N3 H3 123.7(16)
O1 C2 N1 122.29(19)
O1 C2 N3 122.1(2)
N1 C2 N3 115.6(2)
O2 C4 N3 119.8(2)
O2 C4 C5 126.3(2)
N3 C4 C5 113.9(2)
C6 C5 C4 120.6(2)
C6 C5 H5 119.7
C4 C5 H5 119.7
C5 C6 N1 122.1(2)
C5 C6 H6 119
N1 C6 H6 119
C8 C7 N1 112.33(19)
C8 C7 H7A 109.1
N1 C7 H7A 109.1
C8 C7 H7B 109.1
N1 C7 H7B 109.1
H7A C7 H7B 107.9
C9 C8 C7 127.6(2)
C9 C8 H8 116.2
C7 C8 H8 116.2
C8 C9 C10 126.6(2)
C8 C9 H9 116.7
C10 C9 H9 116.7
N2 C10 C9 111.3(2)
N2 C10 H10A 109.4
C9 C10 H10A 109.4
N2 C10 H10B 109.4
C9 C10 H10B 109.4
H10A C10 H10B 108
O3 C11 N2 122.1(2)
O3 C11 C12 121.3(2)
N2 C11 C12 116.61(19)
C13 C12 C17 118.4(2)
C13 C12 C11 118.3(2)
C17 C12 C11 123.3(2)
C14 C13 C12 121.1(2)
C14 C13 H13 119.5
C12 C13 H13 119.5
C15 C14 C13 120.5(3)
C15 C14 H14 119.8
C13 C14 H14 119.8
C14 C15 C16 119.4(2)
C14 C15 H15 120.3
C16 C15 H15 120.3
C15 C16 C17 120.6(2)
C15 C16 H16 119.7
C17 C16 H16 119.7
C16 C17 C12 120.1(2)
C16 C17 H17 120
C12 C17 H17 120

loop_
_geom_bond_atom_site_label_1
_geom_bond_atom_site_label_2
_geom_bond_distance
N1 C6 1.369(3)
N1 C2 1.372(3)
N1 C7 1.472(3)
N2 C11 1.334(3)
N2 C10 1.459(3)
N2 H2 0.85(3)
N3 C2 1.369(3)
N3 C4 1.379(3)
N3 H3 0.84(2)
O1 C2 1.223(3)
O2 C4 1.223(2)
O3 C11 1.232(3)
C4 C5 1.427(3)
C5 C6 1.334(3)
C5 H5 0.93
C6 H6 0.93
C7 C8 1.468(3)
C7 H7A 0.97
C7 H7B 0.97
C8 C9 1.323(3)
C8 H8 0.93
C9 C10 1.489(4)
C9 H9 0.93
C10 H10A 0.97
C10 H10B 0.97
C11 C12 1.493(3)
C12 C13 1.378(3)
C12 C17 1.384(3)
C13 C14 1.372(4)
C13 H13 0.93
C14 C15 1.359(4)
C14 H14 0.93
C15 C16 1.376(4)
C15 H15 0.93
C16 C17 1.379(3)
C16 H16 0.93
C17 H17 0.93

loop_
_geom_torsion_atom_site_label_1
_geom_torsion_atom_site_label_2
_geom_torsion_atom_site_label_3
_geom_torsion_atom_site_label_4
_geom_torsion
C6 N1 C2 O1 178.9(2)
C7 N1 C2 O1 2.3(3)
C6 N1 C2 N3 -1.6(3)
C7 N1 C2 N3 -178.17(19)
C4 N3 C2 O1 178.0(2)
C4 N3 C2 N1 -1.5(3)
C2 N3 C4 O2 -176.6(2)
C2 N3 C4 C5 4.1(3)
O2 C4 C5 C6 177.1(3)
N3 C4 C5 C6 -3.7(4)
C4 C5 C6 N1 1.0(4)
C2 N1 C6 C5 1.8(4)
C7 N1 C6 C5 178.4(2)
C6 N1 C7 C8 -66.2(3)
C2 N1 C7 C8 110.4(2)
N1 C7 C8 C9 130.0(3)
C7 C8 C9 C10 3.0(4)
C11 N2 C10 C9 76.5(3)
C8 C9 C10 N2 -125.3(3)
C10 N2 C11 O3 0.7(4)
C10 N2 C11 C12 -179.6(2)
O3 C11 C12 C13 16.6(3)
N2 C11 C12 C13 -163.2(2)
O3 C11 C12 C17 -162.6(2)
N2 C11 C12 C17 17.7(3)
C17 C12 C13 C14 -0.6(4)
C11 C12 C13 C14 -179.7(2)
C12 C13 C14 C15 0.6(4)
C13 C14 C15 C16 0.3(4)
C14 C15 C16 C17 -1.3(4)
C15 C16 C17 C12 1.4(4)
C13 C12 C17 C16 -0.4(4)
C11 C12 C17 C16 178.7(2)
